data_7215680
loop_
_publ_author_name
'Shi, Hua-Yu'
'Dong, Yun-Bo'
'Liu, Ying-Ying'
'Ma, Jian-Fang'

_publ_section_title
;
 Multinuclear coordination polymers based on Ag&#x22EF;Ag interaction:
 syntheses, structures, and luminescence properties
;
_journal_issue 23
_journal_name_full CrystEngComm
_journal_page_first 5110
_journal_paper_doi 10.1039/c4ce00236a
_journal_volume 16
_journal_year 2014
_chemical_formula_moiety 'C46 H34 Ag5 N10 O12'
_chemical_formula_sum 'C46 H34 Ag5 N10 O12'
_chemical_formula_weight 1458.18
_chemical_name_systematic
;
 ?
;
_space_group_IT_number 2
_symmetry_cell_setting triclinic
_symmetry_space_group_name_Hall '-P 1'
_symmetry_space_group_name_H-M 'P -1'
_atom_sites_solution_hydrogens geom
_atom_sites_solution_primary direct
_atom_sites_solution_secondary difmap
_audit_creation_method SHELXL-97
_cell_angle_alpha 106.736(4)
_cell_angle_beta 99.655(4)
_cell_angle_gamma 115.188(4)
_cell_formula_units_Z 2
_cell_length_a 12.6750(5)
_cell_length_b 14.3120(7)
_cell_length_c 15.2200(7)
_cell_measurement_reflns_used 5913
_cell_measurement_temperature 293(2)
_cell_measurement_theta_max 29.1959
_cell_measurement_theta_min 2.8280
_cell_volume 2254.4(2)
_computing_cell_refinement CrysAlis
_computing_data_collection 'CrysAlis (Oxford Diffraction, 2006)'
_computing_data_reduction CrysAlis
_computing_structure_refinement 'SHELXL-97 (Sheldrick, 2008)'
_computing_structure_solution 'SHELXS-97 (Sheldrick, 2008)'
_diffrn_ambient_temperature 293(2)
_diffrn_detector_area_resol_mean 10.2375
_diffrn_measured_fraction_theta_full 0.995
_diffrn_measured_fraction_theta_max 0.842
_diffrn_measurement_device_type 'Oxford Diffraction Gemini R Ultra'
_diffrn_measurement_method '\w scan'
_diffrn_radiation_monochromator graphite
_diffrn_radiation_source 'fine-focus sealed tube'
_diffrn_radiation_type MoK\a
_diffrn_radiation_wavelength 0.71073
_diffrn_reflns_av_R_equivalents 0.0297
_diffrn_reflns_av_sigmaI/netI 0.0547
_diffrn_reflns_limit_h_max 16
_diffrn_reflns_limit_h_min -16
_diffrn_reflns_limit_k_max 19
_diffrn_reflns_limit_k_min -17
_diffrn_reflns_limit_l_max 15
_diffrn_reflns_limit_l_min -20
_diffrn_reflns_number 16828
_diffrn_reflns_theta_full 25.00
_diffrn_reflns_theta_max 29.26
_diffrn_reflns_theta_min 2.83
_exptl_absorpt_coefficient_mu 2.212
_exptl_absorpt_correction_T_max 1.00000
_exptl_absorpt_correction_T_min 0.91987
_exptl_absorpt_correction_type multi-scan
_exptl_absorpt_process_details
; 
CrysAlis (Oxford Diffraction, 2006)
;
_exptl_crystal_colour colourless
_exptl_crystal_density_diffrn 2.148
_exptl_crystal_density_method 'not measured'
_exptl_crystal_description block
_exptl_crystal_F_000 1422
_exptl_crystal_size_max 0.24
_exptl_crystal_size_mid 0.20
_exptl_crystal_size_min 0.17
_refine_diff_density_max 1.421
_refine_diff_density_min -1.375
_refine_diff_density_rms 0.120
_refine_ls_extinction_method none
_refine_ls_goodness_of_fit_ref 1.015
_refine_ls_hydrogen_treatment mixed
_refine_ls_matrix_type full
_refine_ls_number_parameters 676
_refine_ls_number_reflns 10342
_refine_ls_number_restraints 38
_refine_ls_restrained_S_all 1.026
_refine_ls_R_factor_all 0.0796
_refine_ls_R_factor_gt 0.0498
_refine_ls_shift/su_max 0.001
_refine_ls_shift/su_mean 0.000
_refine_ls_structure_factor_coef Fsqd
_refine_ls_weighting_details 'calc w=1/[\s^2^(Fo^2^)+(0.0458P)^2^+5.2957P] where P=(Fo^2^+2Fc^2^)/3'
_refine_ls_weighting_scheme calc
_refine_ls_wR_factor_gt 0.1068
_refine_ls_wR_factor_ref 0.1245
_reflns_number_gt 7279
_reflns_number_total 10342
_reflns_threshold_expression >2\s(I)
_cod_data_source_file c4ce00236a2.cif
_cod_data_source_block crystal5
_cod_depositor_comments
;
The following automatic conversions were performed:

'_symmetry_cell_setting' value 'Triclinic' changed to 'triclinic'
according to
/usr/data/users/saulius/crontab/automatic-downloads/rss-feeds/RSC/lib/dictionaries/cif_core.dic
dictionary named 'cif_core.dic' version 2.4.2 from 2011-04-26.

Automatic conversion script
Id: cif_fix_values 2281 2013-09-26 08:29:07Z andrius 

 Adding full bibliography for 7215675--7215683.cif.
;
_cod_original_cell_volume 2254.41(18)
_cod_original_sg_symbol_H-M p-1
_cod_database_code 7215680

loop_
_symmetry_equiv_pos_as_xyz
'x, y, z'
'-x, -y, -z'

loop_
_atom_site_label
_atom_site_type_symbol
_atom_site_fract_x
_atom_site_fract_y
_atom_site_fract_z
_atom_site_U_iso_or_equiv
_atom_site_adp_type
_atom_site_occupancy
_atom_site_symmetry_multiplicity
_atom_site_calc_flag
_atom_site_refinement_flags
Ag1 Ag 0.50616(5) 0.23738(4) 0.09149(3) 0.05043(14) Uani 1 1 d .
Ag2 Ag 0.76742(4) 0.32655(4) 0.10760(3) 0.05061(14) Uani 1 1 d .
Ag3 Ag 0.92459(5) 0.38128(4) -0.05728(4) 0.05076(14) Uani 1 1 d .
Ag4 Ag 0.03587(5) 0.01358(5) -0.58795(4) 0.05822(16) Uani 1 1 d .
Ag5 Ag 0.87962(5) -0.07004(4) 0.19088(3) 0.04776(13) Uani 1 1 d .
C1 C 0.4741(5) 0.0011(4) 0.0858(4) 0.0359(12) Uani 1 1 d .
C2 C 0.3790(5) -0.0353(4) 0.0015(4) 0.0364(12) Uani 1 1 d .
C3 C 0.5946(5) 0.0342(4) 0.0836(4) 0.0379(13) Uani 1 1 d .
C4 C 0.4470(6) -0.0023(5) 0.1780(4) 0.0443(14) Uani 1 1 d .
H4A H 0.3716 -0.0724 0.1616 0.053 Uiso 1 1 calc R
H4B H 0.5137 -0.0020 0.2202 0.053 Uiso 1 1 calc R
C5 C 0.2489(5) -0.0761(5) 0.0028(5) 0.0419(13) Uani 1 1 d .
H5A H 0.1917 -0.1311 -0.0618 0.050 Uiso 1 1 calc R
H5B H 0.2365 -0.1138 0.0470 0.050 Uiso 1 1 calc R
C6 C 0.6957(6) 0.0651(5) 0.1731(4) 0.0463(14) Uani 1 1 d .
H6A H 0.6668 0.0060 0.1971 0.056 Uiso 1 1 calc R
H6B H 0.7668 0.0688 0.1552 0.056 Uiso 1 1 calc R
C7 C 0.3857(7) 0.0972(6) 0.3036(5) 0.0607(19) Uani 1 1 d .
H7 H 0.3484 0.0395 0.3239 0.073 Uiso 1 1 calc R
C8 C 0.4028(8) 0.2036(6) 0.3421(5) 0.067(2) Uani 1 1 d .
H8 H 0.3804 0.2334 0.3938 0.080 Uiso 1 1 calc R
C9 C 0.4608(6) 0.2574(5) 0.2875(4) 0.0425(14) Uani 1 1 d .
C10 C 0.5028(6) 0.3724(5) 0.2947(4) 0.0455(14) Uani 1 1 d .
C11 C 0.5088(10) 0.4536(7) 0.3741(6) 0.090(3) Uani 1 1 d .
C12 C 0.577(3) 0.570(2) 0.378(2) 0.066(8) Uani 0.50 1 d P
C12' C 0.519(3) 0.550(3) 0.372(3) 0.081(10) Uani 0.50 1 d P
C13 C 0.5867(10) 0.5848(7) 0.3023(8) 0.088(3) Uani 1 1 d .
C14 C 0.5743(8) 0.4983(6) 0.2269(7) 0.078(2) Uani 1 1 d .
H14 H 0.5964 0.5131 0.1751 0.094 Uiso 1 1 calc R
C15 C 0.1586(7) 0.0296(6) 0.0928(5) 0.0558(17) Uani 1 1 d .
H15 H 0.1249 -0.0156 0.1252 0.067 Uiso 1 1 calc R
C16 C 0.1541(7) 0.1246(6) 0.0977(5) 0.0612(19) Uani 1 1 d .
H16 H 0.1179 0.1577 0.1343 0.073 Uiso 1 1 calc R
C17 C 0.2145(5) 0.1606(5) 0.0370(4) 0.0375(12) Uani 1 1 d .
C18 C 0.2368(5) 0.2579(5) 0.0141(4) 0.0414(13) Uani 1 1 d .
C19 C 0.2674(7) 0.3594(5) 0.0842(5) 0.0559(17) Uani 1 1 d .
H19 H 0.2716 0.3666 0.1476 0.067 Uiso 1 1 calc R
C20 C 0.2916(8) 0.4498(6) 0.0604(6) 0.071(2) Uani 1 1 d .
H20 H 0.3114 0.5186 0.1071 0.086 Uiso 1 1 calc R
C21 C 0.2864(9) 0.4380(6) -0.0316(7) 0.083(3) Uani 1 1 d .
H21 H 0.3046 0.4988 -0.0491 0.099 Uiso 1 1 calc R
C22 C 0.2532(8) 0.3331(6) -0.0996(6) 0.071(2) Uani 1 1 d .
H22 H 0.2493 0.3248 -0.1632 0.085 Uiso 1 1 calc R
C23 C 0.7486(8) 0.1924(6) 0.3452(5) 0.073(2) Uani 1 1 d .
H23 H 0.7292 0.1396 0.3727 0.088 Uiso 1 1 calc R
C24 C 0.7976(8) 0.3058(7) 0.3927(5) 0.076(2) Uani 1 1 d .
H24 H 0.8190 0.3463 0.4590 0.091 Uiso 1 1 calc R
C25 C 0.8085(6) 0.3478(5) 0.3218(4) 0.0510(16) Uani 1 1 d .
C26 C 0.8560(6) 0.4660(5) 0.3316(5) 0.0539(17) Uani 1 1 d .
C27 C 0.9007(9) 0.5522(7) 0.4207(6) 0.087(3) Uani 1 1 d .
H27 H 0.9015 0.5373 0.4764 0.105 Uiso 1 1 calc R
C28 C 0.9441(10) 0.6603(7) 0.4279(7) 0.097(3) Uani 1 1 d .
H28 H 0.9722 0.7196 0.4878 0.116 Uiso 1 1 calc R
C29 C 0.9453(9) 0.6788(6) 0.3460(6) 0.081(3) Uani 1 1 d .
H29 H 0.9752 0.7515 0.3484 0.098 Uiso 1 1 calc R
C30 C 0.9020(7) 0.5896(6) 0.2598(5) 0.0638(19) Uani 1 1 d .
H30 H 0.9040 0.6034 0.2038 0.077 Uiso 1 1 calc R
C31 C 1.0620(5) 0.4533(5) 0.1556(4) 0.0386(13) Uani 1 1 d .
C32 C 1.0554(6) 0.1860(5) 0.3111(4) 0.0407(13) Uani 1 1 d .
C33 C 1.1087(5) 0.4318(5) 0.2399(4) 0.0370(12) Uani 1 1 d .
C34 C 1.0615(5) 0.3235(5) 0.2375(4) 0.0364(12) Uani 1 1 d .
H34 H 0.9970 0.2629 0.1828 0.044 Uiso 1 1 calc R
C35 C 1.1081(5) 0.3042(5) 0.3143(4) 0.0390(13) Uani 1 1 d .
C36 C 1.2048(7) 0.3935(6) 0.3937(5) 0.066(2) Uani 1 1 d .
H36 H 1.2386 0.3812 0.4454 0.080 Uiso 1 1 calc R
C37 C 1.2523(8) 0.5012(6) 0.3971(5) 0.083(3) Uani 1 1 d .
H37 H 1.3178 0.5613 0.4514 0.100 Uiso 1 1 calc R
C38 C 1.2035(7) 0.5208(5) 0.3207(5) 0.0608(19) Uani 1 1 d .
H38 H 1.2349 0.5940 0.3240 0.073 Uiso 1 1 calc R
C39 C 0.2329(7) 0.0925(6) -0.3893(6) 0.0604(16) Uani 1 1 d U
C40 C 0.5868(5) 0.2563(4) -0.0871(4) 0.0333(12) Uani 1 1 d .
C41 C 0.3673(6) 0.1386(5) -0.3401(4) 0.0424(13) Uani 1 1 d .
C42 C 0.4168(5) 0.1820(4) -0.2404(4) 0.0363(12) Uani 1 1 d .
H42 H 0.3659 0.1836 -0.2033 0.044 Uiso 1 1 calc R
C43 C 0.5408(5) 0.2234(4) -0.1942(4) 0.0323(11) Uani 1 1 d .
C44 C 0.6165(6) 0.2247(5) -0.2496(4) 0.0458(14) Uani 1 1 d .
H44 H 0.7004 0.2539 -0.2195 0.055 Uiso 1 1 calc R
C45 C 0.5686(6) 0.1832(6) -0.3484(5) 0.0600(19) Uani 1 1 d .
H45 H 0.6205 0.1850 -0.3852 0.072 Uiso 1 1 calc R
C46 C 0.4443(6) 0.1387(6) -0.3943(4) 0.0566(17) Uani 1 1 d .
H46 H 0.4123 0.1087 -0.4619 0.068 Uiso 1 1 calc R
O1 O 0.1940(5) 0.0393(5) -0.4795(4) 0.0835(15) Uani 1 1 d U
O2 O 0.1692(4) 0.1075(5) -0.3405(4) 0.0715(15) Uani 1 1 d .
O3 O 0.5142(4) 0.2556(5) -0.0429(3) 0.0650(14) Uani 1 1 d .
O4 O 0.6943(4) 0.2793(4) -0.0490(3) 0.0466(10) Uani 1 1 d .
O5 O 0.9676(4) 0.1105(3) 0.2360(3) 0.0491(10) Uani 1 1 d .
O6 O 1.1044(5) 0.1751(4) 0.3817(3) 0.0647(13) Uani 1 1 d .
O7 O 0.9736(4) 0.3676(3) 0.0830(3) 0.0459(10) Uani 1 1 d .
O8 O 1.1127(4) 0.5503(3) 0.1610(3) 0.0575(12) Uani 1 1 d .
O9 O 0.0424(12) -0.2191(10) 0.1210(9) 0.079(3) Uani 0.50 1 d PU
O9' O 0.1451(15) -0.1736(13) 0.1639(12) 0.111(4) Uani 0.50 1 d PU
O10 O 0.0730(7) -0.0939(6) 0.2535(5) 0.102(2) Uani 1 1 d .
O11 O 0.1611(10) -0.1855(9) 0.2521(8) 0.164(3) Uani 1 1 d U
O1W O 0.7563(19) 0.1316(19) -0.4518(16) 0.356(11) Uani 1 1 d .
N1 N 0.4327(5) 0.0919(4) 0.2312(3) 0.0406(11) Uani 1 1 d .
N2 N 0.4805(4) 0.1890(4) 0.2207(3) 0.0381(11) Uani 1 1 d .
N3 N 0.5333(6) 0.3947(4) 0.2215(4) 0.0566(15) Uani 1 1 d .
N4 N 0.2205(4) 0.0141(4) 0.0326(3) 0.0401(11) Uani 1 1 d .
N5 N 0.2562(4) 0.0935(4) -0.0031(3) 0.0410(11) Uani 1 1 d .
N6 N 0.2269(5) 0.2442(4) -0.0781(4) 0.0481(13) Uani 1 1 d .
N7 N 0.7340(5) 0.1719(4) 0.2508(4) 0.0474(12) Uani 1 1 d .
N8 N 0.7689(4) 0.2653(4) 0.2344(3) 0.0403(11) Uani 1 1 d .
N9 N 0.8567(5) 0.4834(4) 0.2515(4) 0.0475(12) Uani 1 1 d .
N10 N 0.0866(9) -0.1651(6) 0.2087(7) 0.100(2) Uani 1 1 d U

loop_
_atom_site_aniso_label
_atom_site_aniso_U_11
_atom_site_aniso_U_22
_atom_site_aniso_U_33
_atom_site_aniso_U_23
_atom_site_aniso_U_13
_atom_site_aniso_U_12
Ag1 0.0656(3) 0.0510(3) 0.0424(3) 0.0215(2) 0.0300(2) 0.0296(2)
Ag2 0.0482(3) 0.0596(3) 0.0332(2) 0.0116(2) 0.00740(19) 0.0249(2)
Ag3 0.0544(3) 0.0444(3) 0.0509(3) 0.0273(2) 0.0116(2) 0.0196(2)
Ag4 0.0508(3) 0.0633(3) 0.0510(3) 0.0309(3) 0.0019(2) 0.0212(2)
Ag5 0.0610(3) 0.0371(2) 0.0401(3) 0.0142(2) 0.0118(2) 0.0230(2)
C1 0.042(3) 0.022(2) 0.042(3) 0.008(2) 0.016(2) 0.017(2)
C2 0.037(3) 0.023(2) 0.048(3) 0.009(2) 0.013(2) 0.017(2)
C3 0.042(3) 0.022(2) 0.042(3) 0.005(2) 0.007(2) 0.018(2)
C4 0.053(4) 0.031(3) 0.052(4) 0.017(3) 0.020(3) 0.023(3)
C5 0.040(3) 0.034(3) 0.053(3) 0.017(3) 0.015(3) 0.020(3)
C6 0.046(4) 0.038(3) 0.053(4) 0.017(3) 0.008(3) 0.023(3)
C7 0.094(6) 0.046(4) 0.050(4) 0.025(3) 0.041(4) 0.031(4)
C8 0.110(6) 0.061(4) 0.042(4) 0.019(3) 0.044(4) 0.047(4)
C9 0.058(4) 0.041(3) 0.036(3) 0.014(3) 0.020(3) 0.030(3)
C10 0.062(4) 0.040(3) 0.037(3) 0.013(3) 0.014(3) 0.031(3)
C11 0.179(10) 0.068(5) 0.048(4) 0.022(4) 0.046(5) 0.081(6)
C12 0.10(2) 0.036(11) 0.052(11) -0.005(9) 0.019(13) 0.042(13)
C12' 0.13(3) 0.069(16) 0.086(18) 0.045(14) 0.06(2) 0.06(2)
C13 0.130(8) 0.043(4) 0.086(7) 0.019(4) 0.027(6) 0.047(5)
C14 0.110(7) 0.051(4) 0.092(6) 0.041(4) 0.059(5) 0.038(4)
C15 0.072(5) 0.070(4) 0.061(4) 0.041(4) 0.043(4) 0.048(4)
C16 0.091(5) 0.075(5) 0.072(5) 0.048(4) 0.057(4) 0.064(4)
C17 0.040(3) 0.041(3) 0.036(3) 0.014(2) 0.012(2) 0.025(3)
C18 0.040(3) 0.041(3) 0.043(3) 0.011(3) 0.016(2) 0.023(3)
C19 0.069(5) 0.046(4) 0.058(4) 0.017(3) 0.029(3) 0.033(3)
C20 0.094(6) 0.042(4) 0.076(5) 0.012(4) 0.038(5) 0.036(4)
C21 0.128(8) 0.042(4) 0.093(6) 0.035(4) 0.054(6) 0.045(5)
C22 0.111(7) 0.045(4) 0.066(5) 0.029(4) 0.044(5) 0.038(4)
C23 0.107(6) 0.055(4) 0.042(4) 0.022(3) 0.010(4) 0.032(4)
C24 0.107(7) 0.061(5) 0.035(4) 0.012(3) 0.009(4) 0.030(4)
C25 0.056(4) 0.048(4) 0.033(3) 0.008(3) 0.006(3) 0.021(3)
C26 0.059(4) 0.042(3) 0.039(3) 0.003(3) 0.010(3) 0.019(3)
C27 0.131(8) 0.054(5) 0.048(4) 0.010(4) 0.027(5) 0.031(5)
C28 0.139(9) 0.040(4) 0.070(6) 0.001(4) 0.033(6) 0.024(5)
C29 0.108(7) 0.039(4) 0.076(6) 0.009(4) 0.031(5) 0.029(4)
C30 0.080(5) 0.048(4) 0.061(4) 0.018(3) 0.025(4) 0.033(4)
C31 0.033(3) 0.042(3) 0.046(3) 0.025(3) 0.017(2) 0.018(3)
C32 0.052(4) 0.037(3) 0.043(3) 0.021(3) 0.020(3) 0.025(3)
C33 0.037(3) 0.035(3) 0.039(3) 0.018(2) 0.011(2) 0.016(2)
C34 0.037(3) 0.036(3) 0.032(3) 0.014(2) 0.011(2) 0.016(2)
C35 0.045(3) 0.037(3) 0.035(3) 0.016(2) 0.012(2) 0.020(3)
C36 0.074(5) 0.053(4) 0.044(4) 0.024(3) -0.008(3) 0.015(4)
C37 0.097(6) 0.042(4) 0.049(4) 0.012(3) -0.015(4) 0.001(4)
C38 0.068(5) 0.036(3) 0.053(4) 0.021(3) 0.001(3) 0.011(3)
C39 0.054(4) 0.072(4) 0.0703(19) 0.044(3) 0.013(3) 0.037(3)
C40 0.039(3) 0.027(3) 0.030(3) 0.013(2) 0.009(2) 0.013(2)
C41 0.050(4) 0.041(3) 0.038(3) 0.021(3) 0.013(3) 0.021(3)
C42 0.041(3) 0.032(3) 0.037(3) 0.019(2) 0.011(2) 0.017(2)
C43 0.037(3) 0.022(2) 0.030(3) 0.013(2) 0.008(2) 0.009(2)
C44 0.040(3) 0.048(3) 0.037(3) 0.016(3) 0.010(2) 0.014(3)
C45 0.054(4) 0.070(5) 0.040(4) 0.021(3) 0.022(3) 0.017(3)
C46 0.063(4) 0.062(4) 0.030(3) 0.014(3) 0.008(3) 0.024(3)
O1 0.0824(17) 0.0871(18) 0.0794(17) 0.0297(11) 0.0247(11) 0.0446(12)
O2 0.042(3) 0.101(4) 0.056(3) 0.035(3) 0.007(2) 0.023(3)
O3 0.055(3) 0.114(4) 0.037(2) 0.034(3) 0.020(2) 0.047(3)
O4 0.040(2) 0.057(3) 0.031(2) 0.0147(19) 0.0055(16) 0.019(2)
O5 0.050(3) 0.035(2) 0.052(3) 0.019(2) 0.004(2) 0.0175(19)
O6 0.094(4) 0.050(3) 0.046(3) 0.027(2) 0.010(2) 0.033(3)
O7 0.047(2) 0.042(2) 0.042(2) 0.0200(19) 0.0105(18) 0.0167(19)
O8 0.058(3) 0.038(2) 0.064(3) 0.033(2) 0.006(2) 0.012(2)
O9 0.080(3) 0.079(3) 0.079(3) 0.0308(16) 0.0256(14) 0.0415(18)
O9' 0.112(4) 0.111(4) 0.111(4) 0.045(2) 0.0383(18) 0.055(2)
O10 0.141(6) 0.122(5) 0.081(4) 0.030(4) 0.049(4) 0.101(5)
O11 0.165(3) 0.164(3) 0.167(3) 0.0672(16) 0.0513(15) 0.0860(19)
O1W 0.29(2) 0.38(2) 0.34(2) 0.06(2) 0.094(18) 0.177(19)
N1 0.056(3) 0.032(2) 0.036(3) 0.015(2) 0.016(2) 0.023(2)
N2 0.051(3) 0.032(2) 0.033(2) 0.013(2) 0.014(2) 0.023(2)
N3 0.076(4) 0.034(3) 0.064(4) 0.020(3) 0.040(3) 0.025(3)
N4 0.040(3) 0.038(3) 0.049(3) 0.021(2) 0.020(2) 0.021(2)
N5 0.048(3) 0.035(2) 0.047(3) 0.018(2) 0.025(2) 0.022(2)
N6 0.069(4) 0.039(3) 0.047(3) 0.024(2) 0.026(3) 0.030(3)
N7 0.055(3) 0.039(3) 0.039(3) 0.014(2) 0.006(2) 0.021(2)
N8 0.039(3) 0.036(3) 0.036(3) 0.009(2) 0.008(2) 0.016(2)
N9 0.054(3) 0.039(3) 0.041(3) 0.008(2) 0.012(2) 0.023(2)
N10 0.170(6) 0.080(4) 0.138(5) 0.076(4) 0.129(4) 0.088(4)

loop_
_atom_type_symbol
_atom_type_description
_atom_type_scat_dispersion_real
_atom_type_scat_dispersion_imag
_atom_type_scat_source
C C 0.0033 0.0016 'International Tables Vol C Tables 4.2.6.8 and 6.1.1.4'
H H 0.0000 0.0000 'International Tables Vol C Tables 4.2.6.8 and 6.1.1.4'
O O 0.0106 0.0060 'International Tables Vol C Tables 4.2.6.8 and 6.1.1.4'
Ag Ag -0.8971 1.1015 'International Tables Vol C Tables 4.2.6.8 and 6.1.1.4'
N N 0.0061 0.0033 'International Tables Vol C Tables 4.2.6.8 and 6.1.1.4'

loop_
_geom_angle_atom_site_label_1
_geom_angle_atom_site_label_2
_geom_angle_atom_site_label_3
_geom_angle
_geom_angle_site_symmetry_1
_geom_angle_site_symmetry_3
O3 Ag1 N2 171.29(18) . .
O3 Ag1 N3 116.7(2) . .
N2 Ag1 N3 71.31(17) . .
O3 Ag1 Ag2 75.20(12) . .
N2 Ag1 Ag2 108.01(12) . .
N3 Ag1 Ag2 97.10(14) . .
O4 Ag2 N9 139.26(18) . .
O4 Ag2 N8 146.77(16) . .
N9 Ag2 N8 72.50(18) . .
O4 Ag2 O7 86.15(14) . .
N9 Ag2 O7 93.34(16) . .
N8 Ag2 O7 104.48(15) . .
O4 Ag2 Ag1 83.06(11) . .
N9 Ag2 Ag1 99.77(13) . .
N8 Ag2 Ag1 80.96(12) . .
O7 Ag2 Ag1 166.82(9) . .
O8 Ag3 O7 160.21(16) 2_765 .
O8 Ag3 O9 115.6(3) 2_765 2_655
O7 Ag3 O9 83.6(3) . 2_655
O8 Ag3 O9' 104.5(4) 2_765 2_655
O7 Ag3 O9' 95.0(4) . 2_655
O9 Ag3 O9' 25.7(4) 2_655 2_655
O8 Ag3 Ag3 78.33(11) 2_765 2_765
O7 Ag3 Ag3 84.10(10) . 2_765
O9 Ag3 Ag3 137.0(3) 2_655 2_765
O9' Ag3 Ag3 161.8(4) 2_655 2_765
O1 Ag4 O2 139.3(2) . 2_554
O1 Ag4 O6 106.2(2) . 1_454
O2 Ag4 O6 113.90(19) 2_554 1_454
O1 Ag4 Ag4 70.89(16) . 2_554
O2 Ag4 Ag4 79.62(13) 2_554 2_554
O6 Ag4 Ag4 126.44(12) 1_454 2_554
O1 Ag4 Ag5 150.05(15) . 1_454
O2 Ag4 Ag5 53.91(13) 2_554 1_454
O6 Ag4 Ag5 75.21(11) 1_454 1_454
Ag4 Ag4 Ag5 133.12(3) 2_554 1_454
O5 Ag5 N6 152.05(18) . 2_655
O5 Ag5 O2 105.71(17) . 2_655
N6 Ag5 O2 99.99(18) 2_655 2_655
O5 Ag5 Ag4 79.35(11) . 1_656
N6 Ag5 Ag4 127.83(14) 2_655 1_656
O2 Ag5 Ag4 44.48(10) 2_655 1_656
C2 C1 C3 119.9(5) . .
C2 C1 C4 120.3(5) . .
C3 C1 C4 119.7(5) . .
C1 C2 C3 119.5(5) . 2_655
C1 C2 C5 119.8(5) . .
C3 C2 C5 120.7(5) 2_655 .
C2 C3 C1 120.6(5) 2_655 .
C2 C3 C6 119.6(5) 2_655 .
C1 C3 C6 119.7(5) . .
N1 C4 C1 113.6(5) . .
N1 C4 H4A 108.9 . .
C1 C4 H4A 108.9 . .
N1 C4 H4B 108.9 . .
C1 C4 H4B 108.9 . .
H4A C4 H4B 107.7 . .
N4 C5 C2 113.2(5) . .
N4 C5 H5A 108.9 . .
C2 C5 H5A 108.9 . .
N4 C5 H5B 108.9 . .
C2 C5 H5B 108.9 . .
H5A C5 H5B 107.8 . .
N7 C6 C3 113.3(5) . .
N7 C6 H6A 108.9 . .
C3 C6 H6A 108.9 . .
N7 C6 H6B 108.9 . .
C3 C6 H6B 108.9 . .
H6A C6 H6B 107.7 . .
N1 C7 C8 106.9(6) . .
N1 C7 H7 126.5 . .
C8 C7 H7 126.5 . .
C7 C8 C9 105.0(5) . .
C7 C8 H8 127.5 . .
C9 C8 H8 127.5 . .
N2 C9 C8 110.6(5) . .
N2 C9 C10 119.0(5) . .
C8 C9 C10 130.3(5) . .
N3 C10 C11 121.5(6) . .
N3 C10 C9 117.1(5) . .
C11 C10 C9 121.4(6) . .
C12' C11 C10 121.5(16) . .
C12' C11 C12 25.4(17) . .
C10 C11 C12 113.5(13) . .
C12' C12 C13 103(7) . .
C12' C12 C11 64(6) . .
C13 C12 C11 120.3(18) . .
C12 C12' C11 90(6) . .
C12 C12' C13 53(6) . .
C11 C12' C13 112(2) . .
C12 C13 C14 117.2(14) . .
C12 C13 C12' 24(2) . .
C14 C13 C12' 114.9(15) . .
N3 C14 C13 124.8(8) . .
N3 C14 H14 117.6 . .
C13 C14 H14 117.6 . .
N4 C15 C16 106.9(6) . .
N4 C15 H15 126.6 . .
C16 C15 H15 126.6 . .
C15 C16 C17 105.2(5) . .
C15 C16 H16 127.4 . .
C17 C16 H16 127.4 . .
N5 C17 C16 111.4(5) . .
N5 C17 C18 119.8(5) . .
C16 C17 C18 128.8(5) . .
N6 C18 C19 121.5(6) . .
N6 C18 C17 116.9(5) . .
C19 C18 C17 121.5(6) . .
C20 C19 C18 119.7(7) . .
C20 C19 H19 120.1 . .
C18 C19 H19 120.1 . .
C21 C20 C19 119.2(6) . .
C21 C20 H20 120.4 . .
C19 C20 H20 120.4 . .
C20 C21 C22 118.5(7) . .
C20 C21 H21 120.7 . .
C22 C21 H21 120.7 . .
N6 C22 C21 122.9(7) . .
N6 C22 H22 118.6 . .
C21 C22 H22 118.6 . .
N7 C23 C24 106.5(7) . .
N7 C23 H23 126.8 . .
C24 C23 H23 126.8 . .
C23 C24 C25 105.5(6) . .
C23 C24 H24 127.3 . .
C25 C24 H24 127.3 . .
N8 C25 C24 111.0(6) . .
N8 C25 C26 119.9(6) . .
C24 C25 C26 129.1(6) . .
N9 C26 C27 122.2(7) . .
N9 C26 C25 116.8(5) . .
C27 C26 C25 120.9(7) . .
C28 C27 C26 119.8(8) . .
C28 C27 H27 120.1 . .
C26 C27 H27 120.1 . .
C29 C28 C27 118.3(8) . .
C29 C28 H28 120.9 . .
C27 C28 H28 120.9 . .
C28 C29 C30 119.0(8) . .
C28 C29 H29 120.5 . .
C30 C29 H29 120.5 . .
N9 C30 C29 123.3(8) . .
N9 C30 H30 118.3 . .
C29 C30 H30 118.3 . .
O8 C31 O7 125.7(6) . .
O8 C31 C33 118.0(5) . .
O7 C31 C33 116.3(5) . .
O6 C32 O5 127.6(6) . .
O6 C32 C35 117.0(5) . .
O5 C32 C35 115.5(5) . .
C38 C33 C34 119.2(5) . .
C38 C33 C31 119.1(5) . .
C34 C33 C31 121.7(5) . .
C35 C34 C33 121.3(5) . .
C35 C34 H34 119.4 . .
C33 C34 H34 119.4 . .
C36 C35 C34 119.0(6) . .
C36 C35 C32 120.2(5) . .
C34 C35 C32 120.8(5) . .
C35 C36 C37 120.3(6) . .
C35 C36 H36 119.8 . .
C37 C36 H36 119.8 . .
C36 C37 C38 120.6(6) . .
C36 C37 H37 119.7 . .
C38 C37 H37 119.7 . .
C33 C38 C37 119.6(6) . .
C33 C38 H38 120.2 . .
C37 C38 H38 120.2 . .
O2 C39 O1 124.9(7) . .
O2 C39 C41 119.6(7) . .
O1 C39 C41 115.5(7) . .
O3 C40 O4 124.3(5) . .
O3 C40 C43 117.4(5) . .
O4 C40 C43 118.3(5) . .
C42 C41 C46 118.7(6) . .
C42 C41 C39 120.9(6) . .
C46 C41 C39 120.4(6) . .
C41 C42 C43 121.4(5) . .
C41 C42 H42 119.3 . .
C43 C42 H42 119.3 . .
C44 C43 C42 118.8(5) . .
C44 C43 C40 121.7(5) . .
C42 C43 C40 119.3(5) . .
C45 C44 C43 120.2(6) . .
C45 C44 H44 119.9 . .
C43 C44 H44 119.9 . .
C44 C45 C46 120.7(6) . .
C44 C45 H45 119.6 . .
C46 C45 H45 119.6 . .
C45 C46 C41 120.1(6) . .
C45 C46 H46 120.0 . .
C41 C46 H46 120.0 . .
C39 O1 Ag4 128.6(5) . .
C39 O2 Ag4 115.1(5) . 2_554
C39 O2 Ag5 136.4(5) . 2_655
Ag4 O2 Ag5 81.60(16) 2_554 2_655
C40 O3 Ag1 131.7(4) . .
C40 O4 Ag2 120.3(3) . .
C32 O5 Ag5 128.6(4) . .
C32 O6 Ag4 127.0(4) . 1_656
C31 O7 Ag3 119.4(4) . .
C31 O7 Ag2 110.4(3) . .
Ag3 O7 Ag2 95.22(15) . .
C31 O8 Ag3 130.3(4) . 2_765
O9' O9 N10 56.1(10) . .
O9' O9 Ag3 82.8(10) . 2_655
N10 O9 Ag3 116.2(8) . 2_655
N10 O9' O9 65.6(12) . .
N10 O9' O11 58.3(10) . .
O9 O9' O11 109.7(15) . .
N10 O9' Ag3 113.9(11) . 2_655
O9 O9' Ag3 71.5(10) . 2_655
O11 O9' Ag3 95.3(9) . 2_655
N10 O11 O9' 49.3(8) . .
N2 N1 C7 112.0(5) . .
N2 N1 C4 122.6(5) . .
C7 N1 C4 124.9(5) . .
N1 N2 C9 105.4(5) . .
N1 N2 Ag1 134.3(3) . .
C9 N2 Ag1 114.2(4) . .
C14 N3 C10 118.5(6) . .
C14 N3 Ag1 127.1(5) . .
C10 N3 Ag1 114.4(4) . .
C15 N4 N5 112.1(5) . .
C15 N4 C5 128.0(5) . .
N5 N4 C5 119.9(4) . .
C17 N5 N4 104.5(4) . .
C22 N6 C18 118.1(5) . .
C22 N6 Ag5 122.2(5) . 2_655
C18 N6 Ag5 117.5(4) . 2_655
N8 N7 C23 112.2(5) . .
N8 N7 C6 120.8(5) . .
C23 N7 C6 126.8(6) . .
N7 N8 C25 104.9(5) . .
N7 N8 Ag2 141.6(3) . .
C25 N8 Ag2 113.2(4) . .
C26 N9 C30 117.3(6) . .
C26 N9 Ag2 117.0(4) . .
C30 N9 Ag2 125.5(5) . .
O9' N10 O10 136.7(11) . .
O9' N10 O9 58.3(9) . .
O10 N10 O9 127.2(12) . .
O9' N10 O11 72.3(10) . .
O10 N10 O11 117.8(11) . .
O9 N10 O11 114.8(9) . .

loop_
_geom_bond_atom_site_label_1
_geom_bond_atom_site_label_2
_geom_bond_distance
_geom_bond_site_symmetry_2
Ag1 O3 2.148(4) .
Ag1 N2 2.293(5) .
Ag1 N3 2.377(5) .
Ag1 Ag2 2.9335(7) .
Ag2 O4 2.190(4) .
Ag2 N9 2.300(5) .
Ag2 N8 2.339(5) .
Ag2 O7 2.542(4) .
Ag3 O8 2.170(4) 2_765
Ag3 O7 2.208(4) .
Ag3 O9 2.483(12) 2_655
Ag3 O9' 2.598(15) 2_655
Ag3 Ag3 2.8605(10) 2_765
Ag4 O1 2.188(6) .
Ag4 O2 2.252(5) 2_554
Ag4 O6 2.313(5) 1_454
Ag4 Ag4 3.0432(11) 2_554
Ag4 Ag5 3.1799(7) 1_454
Ag5 O5 2.158(4) .
Ag5 N6 2.209(5) 2_655
Ag5 O2 2.598(5) 2_655
Ag5 Ag4 3.1799(7) 1_656
C1 C2 1.390(8) .
C1 C3 1.403(8) .
C1 C4 1.509(8) .
C2 C3 1.393(8) 2_655
C2 C5 1.503(8) .
C3 C2 1.393(8) 2_655
C3 C6 1.510(8) .
C4 N1 1.461(7) .
C4 H4A 0.9700 .
C4 H4B 0.9700 .
C5 N4 1.455(7) .
C5 H5A 0.9700 .
C5 H5B 0.9700 .
C6 N7 1.451(7) .
C6 H6A 0.9700 .
C6 H6B 0.9700 .
C7 N1 1.337(8) .
C7 C8 1.369(9) .
C7 H7 0.9300 .
C8 C9 1.385(9) .
C8 H8 0.9300 .
C9 N2 1.332(7) .
C9 C10 1.460(8) .
C10 N3 1.318(8) .
C10 C11 1.379(9) .
C11 C12' 1.34(4) .
C11 C12 1.49(3) .
C12 C12' 0.64(4) .
C12 C13 1.25(4) .
C12' C13 1.53(3) .
C13 C14 1.353(11) .
C14 N3 1.317(9) .
C14 H14 0.9300 .
C15 N4 1.332(7) .
C15 C16 1.366(9) .
C15 H15 0.9300 .
C16 C17 1.371(9) .
C16 H16 0.9300 .
C17 N5 1.333(7) .
C17 C18 1.456(8) .
C18 N6 1.336(8) .
C18 C19 1.374(8) .
C19 C20 1.367(10) .
C19 H19 0.9300 .
C20 C21 1.348(11) .
C20 H20 0.9300 .
C21 C22 1.387(10) .
C21 H21 0.9300 .
C22 N6 1.323(8) .
C22 H22 0.9300 .
C23 N7 1.344(8) .
C23 C24 1.364(10) .
C23 H23 0.9300 .
C24 C25 1.378(10) .
C24 H24 0.9300 .
C25 N8 1.334(7) .
C25 C26 1.485(9) .
C26 N9 1.313(8) .
C26 C27 1.366(9) .
C27 C28 1.366(12) .
C27 H27 0.9300 .
C28 C29 1.348(12) .
C28 H28 0.9300 .
C29 C30 1.360(10) .
C29 H29 0.9300 .
C30 N9 1.334(8) .
C30 H30 0.9300 .
C31 O8 1.227(7) .
C31 O7 1.271(7) .
C31 C33 1.489(8) .
C32 O6 1.233(7) .
C32 O5 1.245(7) .
C32 C35 1.514(8) .
C33 C38 1.370(8) .
C33 C34 1.391(8) .
C34 C35 1.373(8) .
C34 H34 0.9300 .
C35 C36 1.369(8) .
C36 C37 1.376(10) .
C36 H36 0.9300 .
C37 C38 1.383(10) .
C37 H37 0.9300 .
C38 H38 0.9300 .
C39 O2 1.228(9) .
C39 O1 1.249(9) .
C39 C41 1.492(9) .
C40 O3 1.227(7) .
C40 O4 1.242(6) .
C40 C43 1.491(7) .
C41 C42 1.374(8) .
C41 C46 1.380(9) .
C42 C43 1.384(7) .
C42 H42 0.9300 .
C43 C44 1.377(8) .
C44 C45 1.362(8) .
C44 H44 0.9300 .
C45 C46 1.377(9) .
C45 H45 0.9300 .
C46 H46 0.9300 .
O2 Ag4 2.252(5) 2_554
O2 Ag5 2.598(5) 2_655
O6 Ag4 2.313(5) 1_656
O8 Ag3 2.170(4) 2_765
O9 O9' 1.138(16) .
O9 N10 1.217(13) .
O9 Ag3 2.483(12) 2_655
O9' N10 1.109(16) .
O9' O11 1.392(17) .
O9' Ag3 2.598(15) 2_655
O10 N10 1.150(8) .
O11 N10 1.244(12) .
N1 N2 1.329(6) .
N4 N5 1.338(6) .
N6 Ag5 2.209(5) 2_655
N7 N8 1.331(7) .

loop_
_geom_torsion_atom_site_label_1
_geom_torsion_atom_site_label_2
_geom_torsion_atom_site_label_3
_geom_torsion_atom_site_label_4
_geom_torsion
_geom_torsion_site_symmetry_1
_geom_torsion_site_symmetry_4
O3 Ag1 Ag2 O4 -13.81(19) . .
N2 Ag1 Ag2 O4 157.75(16) . .
N3 Ag1 Ag2 O4 -129.65(19) . .
O3 Ag1 Ag2 N9 125.1(2) . .
N2 Ag1 Ag2 N9 -63.35(18) . .
N3 Ag1 Ag2 N9 9.2(2) . .
O3 Ag1 Ag2 N8 -164.58(19) . .
N2 Ag1 Ag2 N8 6.99(15) . .
N3 Ag1 Ag2 N8 79.58(18) . .
O3 Ag1 Ag2 O7 -49.0(4) . .
N2 Ag1 Ag2 O7 122.5(4) . .
N3 Ag1 Ag2 O7 -164.9(4) . .
C3 C1 C2 C3 -2.6(8) . 2_655
C4 C1 C2 C3 -178.4(5) . 2_655
C3 C1 C2 C5 177.0(5) . .
C4 C1 C2 C5 1.2(7) . .
C2 C1 C3 C2 2.6(8) . 2_655
C4 C1 C3 C2 178.4(5) . 2_655
C2 C1 C3 C6 -175.3(5) . .
C4 C1 C3 C6 0.5(7) . .
C2 C1 C4 N1 -79.8(6) . .
C3 C1 C4 N1 104.3(6) . .
C1 C2 C5 N4 87.4(6) . .
C3 C2 C5 N4 -93.1(6) 2_655 .
C2 C3 C6 N7 110.5(6) 2_655 .
C1 C3 C6 N7 -71.6(7) . .
N1 C7 C8 C9 0.4(9) . .
C7 C8 C9 N2 -1.2(9) . .
C7 C8 C9 C10 -179.7(7) . .
N2 C9 C10 N3 14.6(9) . .
C8 C9 C10 N3 -167.1(7) . .
N2 C9 C10 C11 -166.2(7) . .
C8 C9 C10 C11 12.2(12) . .
N3 C10 C11 C12' 15(2) . .
C9 C10 C11 C12' -164.5(17) . .
N3 C10 C11 C12 -12.6(18) . .
C9 C10 C11 C12 168.2(15) . .
C10 C11 C12 C12' 114(6) . .
C12' C11 C12 C13 -91(7) . .
C10 C11 C12 C13 24(3) . .
C13 C12 C12' C11 118(3) . .
C11 C12 C12' C13 -118(3) . .
C10 C11 C12' C12 -78(6) . .
C10 C11 C12' C13 -29(3) . .
C12 C11 C12' C13 50(4) . .
C12' C12 C13 C14 -91(6) . .
C11 C12 C13 C14 -23(3) . .
C11 C12 C13 C12' 68(5) . .
C11 C12' C13 C12 -73(5) . .
C12 C12' C13 C14 101(5) . .
C11 C12' C13 C14 28(3) . .
C12 C13 C14 N3 12(2) . .
C12' C13 C14 N3 -15(2) . .
N4 C15 C16 C17 0.7(8) . .
C15 C16 C17 N5 -0.7(8) . .
C15 C16 C17 C18 179.7(6) . .
N5 C17 C18 N6 39.6(8) . .
C16 C17 C18 N6 -140.8(7) . .
N5 C17 C18 C19 -140.0(6) . .
C16 C17 C18 C19 39.6(10) . .
N6 C18 C19 C20 -1.7(10) . .
C17 C18 C19 C20 177.9(6) . .
C18 C19 C20 C21 -0.8(12) . .
C19 C20 C21 C22 1.7(13) . .
C20 C21 C22 N6 -0.2(14) . .
N7 C23 C24 C25 0.6(10) . .
C23 C24 C25 N8 -0.2(9) . .
C23 C24 C25 C26 179.8(7) . .
N8 C25 C26 N9 -0.1(10) . .
C24 C25 C26 N9 179.8(8) . .
N8 C25 C26 C27 -177.9(7) . .
C24 C25 C26 C27 2.1(13) . .
N9 C26 C27 C28 2.3(14) . .
C25 C26 C27 C28 179.9(8) . .
C26 C27 C28 C29 -2.2(16) . .
C27 C28 C29 C30 0.8(16) . .
C28 C29 C30 N9 0.7(14) . .
O8 C31 C33 C38 1.6(9) . .
O7 C31 C33 C38 -179.6(6) . .
O8 C31 C33 C34 -176.1(5) . .
O7 C31 C33 C34 2.6(8) . .
C38 C33 C34 C35 0.0(9) . .
C31 C33 C34 C35 177.7(5) . .
C33 C34 C35 C36 -1.5(9) . .
C33 C34 C35 C32 179.7(5) . .
O6 C32 C35 C36 -0.7(9) . .
O5 C32 C35 C36 179.9(6) . .
O6 C32 C35 C34 178.1(6) . .
O5 C32 C35 C34 -1.3(8) . .
C34 C35 C36 C37 1.7(12) . .
C32 C35 C36 C37 -179.5(7) . .
C35 C36 C37 C38 -0.3(14) . .
C34 C33 C38 C37 1.5(11) . .
C31 C33 C38 C37 -176.3(7) . .
C36 C37 C38 C33 -1.3(14) . .
O2 C39 C41 C42 10.2(10) . .
O1 C39 C41 C42 -169.0(6) . .
O2 C39 C41 C46 -169.6(7) . .
O1 C39 C41 C46 11.2(10) . .
C46 C41 C42 C43 -1.2(9) . .
C39 C41 C42 C43 179.0(5) . .
C41 C42 C43 C44 2.5(8) . .
C41 C42 C43 C40 -172.5(5) . .
O3 C40 C43 C44 178.1(6) . .
O4 C40 C43 C44 -3.9(8) . .
O3 C40 C43 C42 -7.1(8) . .
O4 C40 C43 C42 170.9(5) . .
C42 C43 C44 C45 -1.6(9) . .
C40 C43 C44 C45 173.2(6) . .
C43 C44 C45 C46 -0.6(11) . .
C44 C45 C46 C41 1.9(11) . .
C42 C41 C46 C45 -1.0(10) . .
C39 C41 C46 C45 178.8(7) . .
O2 C39 O1 Ag4 26.9(12) . .
C41 C39 O1 Ag4 -153.9(5) . .
O2 Ag4 O1 C39 -88.0(7) 2_554 .
O6 Ag4 O1 C39 81.6(7) 1_454 .
Ag4 Ag4 O1 C39 -42.0(7) 2_554 .
Ag5 Ag4 O1 C39 170.0(5) 1_454 .
O1 C39 O2 Ag4 19.9(10) . 2_554
C41 C39 O2 Ag4 -159.3(5) . 2_554
O1 C39 O2 Ag5 124.8(7) . 2_655
C41 C39 O2 Ag5 -54.3(10) . 2_655
O4 C40 O3 Ag1 -22.6(9) . .
C43 C40 O3 Ag1 155.2(4) . .
N2 Ag1 O3 C40 -87.7(12) . .
N3 Ag1 O3 C40 115.7(6) . .
Ag2 Ag1 O3 C40 25.1(5) . .
O3 C40 O4 Ag2 -1.5(8) . .
C43 C40 O4 Ag2 -179.3(3) . .
N9 Ag2 O4 C40 -83.1(5) . .
N8 Ag2 O4 C40 75.5(5) . .
O7 Ag2 O4 C40 -173.7(4) . .
Ag1 Ag2 O4 C40 13.8(4) . .
O6 C32 O5 Ag5 -8.0(10) . .
C35 C32 O5 Ag5 171.3(4) . .
N6 Ag5 O5 C32 -154.3(5) 2_655 .
O2 Ag5 O5 C32 49.6(5) 2_655 .
Ag4 Ag5 O5 C32 13.4(5) 1_656 .
O5 C32 O6 Ag4 -8.9(10) . 1_656
C35 C32 O6 Ag4 171.8(4) . 1_656
O8 C31 O7 Ag3 12.3(8) . .
C33 C31 O7 Ag3 -166.4(4) . .
O8 C31 O7 Ag2 -96.4(6) . .
C33 C31 O7 Ag2 84.9(5) . .
O8 Ag3 O7 C31 -41.7(7) 2_765 .
O9 Ag3 O7 C31 124.4(5) 2_655 .
O9' Ag3 O7 C31 147.5(5) 2_655 .
Ag3 Ag3 O7 C31 -14.3(4) 2_765 .
O8 Ag3 O7 Ag2 75.2(5) 2_765 .
O9 Ag3 O7 Ag2 -118.7(3) 2_655 .
O9' Ag3 O7 Ag2 -95.6(4) 2_655 .
Ag3 Ag3 O7 Ag2 102.66(10) 2_765 .
O4 Ag2 O7 C31 143.2(4) . .
N9 Ag2 O7 C31 4.1(4) . .
N8 Ag2 O7 C31 -68.7(4) . .
Ag1 Ag2 O7 C31 178.2(3) . .
O4 Ag2 O7 Ag3 19.19(16) . .
N9 Ag2 O7 Ag3 -119.98(18) . .
N8 Ag2 O7 Ag3 167.24(14) . .
Ag1 Ag2 O7 Ag3 54.2(5) . .
O7 C31 O8 Ag3 1.5(9) . 2_765
C33 C31 O8 Ag3 -179.9(4) . 2_765
Ag3 O9 O9' N10 -128.4(8) 2_655 .
N10 O9 O9' O11 39.3(10) . .
Ag3 O9 O9' O11 -89.1(12) 2_655 .
N10 O9 O9' Ag3 128.4(8) . 2_655
O9 O9' O11 N10 -42.6(12) . .
Ag3 O9' O11 N10 -114.8(11) 2_655 .
C8 C7 N1 N2 0.5(8) . .
C8 C7 N1 C4 172.3(6) . .
C1 C4 N1 N2 -22.5(8) . .
C1 C4 N1 C7 166.5(6) . .
C7 N1 N2 C9 -1.3(7) . .
C4 N1 N2 C9 -173.3(5) . .
C7 N1 N2 Ag1 -150.9(5) . .
C4 N1 N2 Ag1 37.1(8) . .
C8 C9 N2 N1 1.5(7) . .
C10 C9 N2 N1 -179.8(5) . .
C8 C9 N2 Ag1 158.2(5) . .
C10 C9 N2 Ag1 -23.2(7) . .
O3 Ag1 N2 N1 6.6(14) . .
N3 Ag1 N2 N1 164.6(6) . .
Ag2 Ag1 N2 N1 -103.8(5) . .
O3 Ag1 N2 C9 -141.1(10) . .
N3 Ag1 N2 C9 16.9(4) . .
Ag2 Ag1 N2 C9 108.5(4) . .
C13 C14 N3 C10 -0.7(14) . .
C13 C14 N3 Ag1 179.2(7) . .
C11 C10 N3 C14 2.4(11) . .
C9 C10 N3 C14 -178.4(7) . .
C11 C10 N3 Ag1 -177.6(7) . .
C9 C10 N3 Ag1 1.7(8) . .
O3 Ag1 N3 C14 -13.2(8) . .
N2 Ag1 N3 C14 170.5(7) . .
Ag2 Ag1 N3 C14 63.8(7) . .
O3 Ag1 N3 C10 166.8(5) . .
N2 Ag1 N3 C10 -9.6(5) . .
Ag2 Ag1 N3 C10 -116.3(5) . .
C16 C15 N4 N5 -0.5(8) . .
C16 C15 N4 C5 -179.4(6) . .
C2 C5 N4 C15 -137.3(6) . .
C2 C5 N4 N5 43.9(7) . .
C16 C17 N5 N4 0.4(7) . .
C18 C17 N5 N4 -180.0(5) . .
C15 N4 N5 C17 0.1(7) . .
C5 N4 N5 C17 179.0(5) . .
C21 C22 N6 C18 -2.2(12) . .
C21 C22 N6 Ag5 160.5(7) . 2_655
C19 C18 N6 C22 3.2(9) . .
C17 C18 N6 C22 -176.4(6) . .
C19 C18 N6 Ag5 -160.3(5) . 2_655
C17 C18 N6 Ag5 20.1(7) . 2_655
C24 C23 N7 N8 -0.9(9) . .
C24 C23 N7 C6 173.8(7) . .
C3 C6 N7 N8 -53.6(8) . .
C3 C6 N7 C23 132.1(7) . .
C23 N7 N8 C25 0.8(7) . .
C6 N7 N8 C25 -174.3(5) . .
C23 N7 N8 Ag2 -172.1(6) . .
C6 N7 N8 Ag2 12.8(9) . .
C24 C25 N8 N7 -0.4(8) . .
C26 C25 N8 N7 179.6(6) . .
C24 C25 N8 Ag2 174.8(5) . .
C26 C25 N8 Ag2 -5.2(7) . .
O4 Ag2 N8 N7 12.7(8) . .
N9 Ag2 N8 N7 178.2(6) . .
O7 Ag2 N8 N7 -92.8(6) . .
Ag1 Ag2 N8 N7 74.9(6) . .
O4 Ag2 N8 C25 -159.8(4) . .
N9 Ag2 N8 C25 5.7(4) . .
O7 Ag2 N8 C25 94.7(4) . .
Ag1 Ag2 N8 C25 -97.6(4) . .
C27 C26 N9 C30 -0.7(11) . .
C25 C26 N9 C30 -178.4(6) . .
C27 C26 N9 Ag2 -176.6(7) . .
C25 C26 N9 Ag2 5.7(8) . .
C29 C30 N9 C26 -0.7(11) . .
C29 C30 N9 Ag2 174.8(6) . .
O4 Ag2 N9 C26 161.8(4) . .
N8 Ag2 N9 C26 -6.1(5) . .
O7 Ag2 N9 C26 -110.3(5) . .
Ag1 Ag2 N9 C26 71.1(5) . .
O4 Ag2 N9 C30 -13.7(7) . .
N8 Ag2 N9 C30 178.4(6) . .
O7 Ag2 N9 C30 74.2(5) . .
Ag1 Ag2 N9 C30 -104.4(5) . .
O9 O9' N10 O10 -112(2) . .
O11 O9' N10 O10 112(2) . .
Ag3 O9' N10 O10 -166.8(14) 2_655 .
O11 O9' N10 O9 -135.6(12) . .
Ag3 O9' N10 O9 -54.4(10) 2_655 .
O9 O9' N10 O11 135.6(12) . .
Ag3 O9' N10 O11 81.2(11) 2_655 .
Ag3 O9 N10 O9' 60.1(12) 2_655 .
O9' O9 N10 O10 127.3(15) . .
Ag3 O9 N10 O10 -172.6(7) 2_655 .
O9' O9 N10 O11 -47.3(13) . .
Ag3 O9 N10 O11 12.7(13) 2_655 .
O9' O11 N10 O10 -134.1(13) . .
O9' O11 N10 O9 41.0(11) . .
